data_8104011
loop_
_publ_author_name
'Capitelli, F.'
'Harcharras, M.'
'Moliterni, A.G.G.'
'Ennaciri, A.'
'Assaaoudi, H.'
'Bertolasi, V.'

_publ_section_title
;
 Crystal structure of new hexahydrate dicobalt pyrophosphate Co2 P2 O7 *
 6(H2 O): comparison with Co2 P2 O7 * 2(H2 O), alpha-, beta- and
 gamma-(Co2 P2 O7)
;
_journal_name_full 'Zeitschrift fuer Kristallographie (149,1979-)'
_journal_page_first 345
_journal_page_last 350
_journal_volume 218
_journal_year 2003
_chemical_formula_sum 'Co2 H12 O13 P2'
_chemical_name_systematic 'Co2 (P2 O7) (H2 O)6'
_space_group_IT_number 14
_symmetry_space_group_name_Hall '-P 2yn'
_symmetry_space_group_name_H-M 'P 1 21/n 1'
_cell_angle_alpha 90
_cell_angle_beta 92.4356
_cell_angle_gamma 90
_cell_formula_units_Z 4
_cell_length_a 7.2077
_cell_length_b 18.3373
_cell_length_c 7.6762
_cell_volume 1013.645
_citation_journal_id_ASTM ZEKRDZ
_cod_data_source_file Capitelli_ZEKRDZ_2003_756.cif
_cod_data_source_block H12Co2O13P2
_cod_original_sg_symbol_Hall '-P 2ybc (x-z,y,z)'
_cod_original_formula_sum 'H12 Co2 O13 P2'
_cod_database_code 8104011

loop_
_symmetry_equiv_pos_as_xyz
x,y,z
-x+1/2,y+1/2,-z+1/2
-x,-y,-z
x-1/2,-y-1/2,z-1/2

loop_
_atom_site_label
_atom_site_type_symbol
_atom_site_fract_x
_atom_site_fract_y
_atom_site_fract_z
_atom_site_occupancy
_atom_site_U_iso_or_equiv
O13 O-2 0.2044 -0.0236 0.4747 1 0.0
H12 H+1 0.172 -0.011 0.569 1 0.0
P1 P+5 0.29948 0.09645 -0.19973 1 0.0
H5 H+1 0.231 0.369 -0.223 1 0.0
O11 O-2 0.0248 0.2814 0.0041 1 0.0
O8 O-2 0.5917 0.2397 -0.0659 1 0.0
Co1 Co+2 0.30436 0.25535 -0.02794 1 0.0
O6 O-2 0.3215 0.1867 0.1881 1 0.0
Co2 Co+2 0 0 0 1 0.0
Co3 Co+2 0.5 0 0.5 1 0.0
H8 H+1 -0.01 0.31 0.075 1 0.0
H2 H+1 0.475 0.336 0.199 1 0.0
O3 O-2 0.22 0.17336 -0.1961 1 0.0
O10 O-2 0.2939 0.3332 -0.2311 1 0.0
H10 H+1 -0.214 0.1 -0.136 1 0.0
P2 P+5 0.33077 0.10371 0.17697 1 0.0
O12 O-2 -0.2028 0.079 -0.0446 1 0.0
O4 O-2 0.1427 0.0679 0.1891 1 0.0
H3 H+1 0.633 0.262 -0.146 1 0.0
O9 O-2 0.3735 0.3389 0.1519 1 0.0
H7 H+1 -0.024 0.291 -0.09 1 0.0
H6 H+1 0.391 0.34 -0.276 1 0.0
O1 O-2 0.1466 0.03896 -0.2122 1 0.0
H1 H+1 0.359 0.378 0.106 1 0.0
O2 O-2 0.4459 0.08675 -0.3321 1 0.0
O5 O-2 0.4804 0.07403 0.2994 1 0.0
H11 H+1 0.16 0.001 0.397 1 0.0
O7 O-2 0.4083 0.08425 -0.0122 1 0.0
H4 H+1 0.668 0.239 0.014 1 0.0
H9 H+1 -0.307 0.078 -0.011 1 0.0
